data_1571936
loop_
_publ_author_name
'Chen, Yuzhong'
'Wu, Zeng'
'Chen, Zekun'
'Zhang, Shuixin'
'Li, Wenhao'
'Zhao, Yan'
'Wang, Yang'
'Liu, Yunqi'

_publ_section_title
;
 Molecular "backbone surgery" of electron-deficient heteroarenes based on
 dithienopyrrolobenzothiadiazole: conformation-dependent crystal
 structures and charge transport properties.
;
_journal_issue 30
_journal_name_full 'Chemical science'
_journal_page_first 11761
_journal_page_last 11774
_journal_paper_doi 10.1039/d4sc02794a
_journal_volume 15
_journal_year 2024
_chemical_absolute_configuration unk
_chemical_formula_sum 'C68 H66 F4 N8 O4 S3'
_chemical_formula_weight 1231.46
_space_group_crystal_system monoclinic
_space_group_IT_number 7
_space_group_name_Hall 'P -2yc'
_space_group_name_H-M_alt 'P 1 c 1'
_atom_sites_solution_hydrogens geom
_atom_sites_solution_primary direct
_audit_creation_method
;FinalCif V117 by Daniel Kratzert, Freiburg 2023,
https://dkratzert.de/finalcif.html
;
_audit_update_record
;
2023-04-07 deposited with the CCDC.	2024-06-18 downloaded from the CCDC.
;
_cell_angle_alpha 90
_cell_angle_beta 104.845(10)
_cell_angle_gamma 90
_cell_formula_units_Z 2
_cell_length_a 15.304(2)
_cell_length_b 16.518(3)
_cell_length_c 12.812(2)
_cell_measurement_reflns_used 2457
_cell_measurement_temperature 193(2)
_cell_measurement_theta_max 49.659
_cell_measurement_theta_min 3.489
_cell_volume 3130.7(9)
_computing_cell_refinement 'SAINT V8.40B'
_computing_data_collection 'Bruker BIS V6.2.14/2020-04-30'
_computing_data_reduction 'SAINT V8.40B'
_computing_structure_refinement 'SHELXL-2019/2 (Sheldrick, 2019)'
_computing_structure_solution 'SHELXT 2018/2 (Sheldrick, 2018)'
_diffrn_ambient_temperature 193(2)
_diffrn_detector CPAD
_diffrn_detector_type 'Bruker PHOTON III'
_diffrn_measured_fraction_theta_full 0.982
_diffrn_measured_fraction_theta_max 0.982
_diffrn_measurement_device_type 'D8 VENTURE METLAJET'
_diffrn_radiation_type GaK\a
_diffrn_radiation_wavelength 1.34139
_diffrn_reflns_av_R_equivalents 0.1306
_diffrn_reflns_av_unetI/netI 0.1768
_diffrn_reflns_Laue_measured_fraction_full 0.982
_diffrn_reflns_Laue_measured_fraction_max 0.982
_diffrn_reflns_limit_h_max 17
_diffrn_reflns_limit_h_min -16
_diffrn_reflns_limit_k_max 18
_diffrn_reflns_limit_k_min -18
_diffrn_reflns_limit_l_max 14
_diffrn_reflns_limit_l_min -14
_diffrn_reflns_number 17922
_diffrn_reflns_point_group_measured_fraction_full 0.831
_diffrn_reflns_point_group_measured_fraction_max 0.831
_diffrn_reflns_theta_full 49.648
_diffrn_reflns_theta_max 49.648
_diffrn_reflns_theta_min 2.599
_diffrn_source 'Liquid X-ray Source'
_diffrn_source_current 2.86
_diffrn_source_type 'Excillum Metlajet'
_diffrn_source_voltage 69.71
_exptl_absorpt_coefficient_mu 1.069
_exptl_absorpt_correction_T_max 0.7501
_exptl_absorpt_correction_T_min 0.5674
_exptl_absorpt_correction_type multi-scan
_exptl_absorpt_process_details
;SADABS-2016/2 - Bruker AXS area detector scaling and absorption correction:
Krause, L., Herbst-Irmer, R., Sheldrick G.M. & Stalke D., J. Appl. Cryst. 48
(2015) 3-10
;
_exptl_crystal_density_diffrn 1.306
_exptl_crystal_description block
_exptl_crystal_F_000 1292
_exptl_crystal_size_max 0.1
_exptl_crystal_size_mid 0.08
_exptl_crystal_size_min 0.08
_refine_diff_density_max 0.822
_refine_diff_density_min -0.538
_refine_diff_density_rms 0.127
_refine_ls_abs_structure_details
;
 Refined as an inversion twin.
;
_refine_ls_abs_structure_Flack 0.44(17)
_refine_ls_extinction_method none
_refine_ls_goodness_of_fit_ref 1.176
_refine_ls_hydrogen_treatment constr
_refine_ls_matrix_type fullcycle
_refine_ls_number_parameters 749
_refine_ls_number_reflns 8016
_refine_ls_number_restraints 731
_refine_ls_restrained_S_all 1.270
_refine_ls_R_factor_all 0.3318
_refine_ls_R_factor_gt 0.1793
_refine_ls_shift/su_max 0.004
_refine_ls_shift/su_mean 0.000
_refine_ls_structure_factor_coef Fsqd
_refine_ls_weighting_details 'w=1/[\s^2^(Fo^2^)+(0.0400P)^2^+20.0000P] where P=(Fo^2^+2Fc^2^)/3'
_refine_ls_weighting_scheme calc
_refine_ls_wR_factor_gt 0.3712
_refine_ls_wR_factor_ref 0.4396
_reflns_Friedel_coverage 0.688
_reflns_Friedel_fraction_full 0.679
_reflns_Friedel_fraction_max 0.679
_reflns_number_gt 2693
_reflns_number_total 8016
_reflns_threshold_expression 'I > 2\s(I)'
_cod_data_source_file d4sc02794a2.cif
_cod_data_source_block P21c_a_sq
_cod_depositor_comments 'Adding full bibliography for 1571936--1571938.cif.'
_cod_original_cell_volume 3130.8(9)
_cod_original_sg_symbol_H-M 'P c'
_cod_database_code 1571936
_shelx_shelxl_version_number 2019/2
_shelx_space_group_comment
;
The symmetry employed for this shelxl refinement is uniquely defined
by the following loop, which should always be used as a source of
symmetry information in preference to the above space-group names.
They are only intended as comments.
;

loop_
_space_group_symop_operation_xyz
'x, y, z'
'x, -y, z+1/2'

loop_
_atom_site_label
_atom_site_type_symbol
_atom_site_fract_x
_atom_site_fract_y
_atom_site_fract_z
_atom_site_U_iso_or_equiv
_atom_site_adp_type
_atom_site_occupancy
_atom_site_site_symmetry_order
_atom_site_calc_flag
_atom_site_refinement_flags_posn
_atom_site_refinement_flags_adp
_atom_site_refinement_flags_occupancy
_atom_site_disorder_assembly
_atom_site_disorder_group
C1 C 0.532105 0.473977 0.453669 0.097(5) Uani 1 1 d DG U . . .
C2 C 0.481306 0.475663 0.529363 0.102(5) Uani 1 1 d DG U . . .
C3 C 0.453161 0.549264 0.562099 0.106(5) Uani 1 1 d DG U . . .
C4 C 0.475816 0.621180 0.519141 0.113(5) Uani 1 1 d DG U . . .
C5 C 0.526615 0.619496 0.443447 0.111(5) Uani 1 1 d G U . . .
C6 C 0.554760 0.545895 0.410710 0.105(5) Uani 1 1 d DG U . . .
C7 C 0.398818 0.571335 0.640606 0.106(5) Uani 1 1 d D U . . .
C8 C 0.396038 0.655469 0.645072 0.114(5) Uani 1 1 d D U . . .
C9 C 0.347833 0.677982 0.720886 0.126(6) Uani 1 1 d D U . . .
C10 C 0.320532 0.607384 0.764255 0.124(6) Uani 1 1 d D U . . .
C11 C 0.269905 0.621436 0.850244 0.133(6) Uani 1 1 d D U . . .
H11 H 0.276956 0.675408 0.876686 0.159 Uiso 1 1 calc R U . . .
C12 C 0.218729 0.578263 0.897753 0.137(6) Uani 1 1 d D U . . .
C13 C 0.167415 0.609280 0.978777 0.154(7) Uani 1 1 d D U . . .
C14 C 0.211573 0.488954 0.894035 0.148(7) Uani 1 1 d D U . . .
C15 C 0.160497 0.688252 1.001534 0.184(8) Uani 1 1 d D U . . .
C16 C 0.157593 0.765345 0.932896 0.193(10) Uani 1 1 d D U . . .
C17 C 0.092171 0.715901 1.064138 0.203(10) Uani 1 1 d D U . . .
C18 C 0.130882 0.530817 1.021231 0.149(7) Uani 1 1 d DG U . . .
C19 C 0.156261 0.463436 0.970992 0.145(7) Uani 1 1 d DG U . . .
C20 C 0.141302 0.386104 1.005547 0.163(8) Uani 1 1 d DG U . . .
H20 H 0.158648 0.340052 0.971211 0.196 Uiso 1 1 calc R U . . .
C21 C 0.100964 0.376152 1.090341 0.163(8) Uani 1 1 d DG U . . .
C22 C 0.075584 0.443532 1.140581 0.163(8) Uani 1 1 d DG U . . .
C23 C 0.090543 0.520865 1.106027 0.149(7) Uani 1 1 d DG U . . .
H23 H 0.073197 0.566917 1.140364 0.179 Uiso 1 1 calc R U . . .
C24 C 0.603890 0.568655 0.335203 0.116(5) Uani 1 1 d D U . . .
C25 C 0.594327 0.653132 0.320100 0.123(6) Uani 1 1 d D U . . .
C26 C 0.643309 0.676977 0.247687 0.131(6) Uani 1 1 d D U . . .
C27 C 0.683363 0.609862 0.214015 0.128(6) Uani 1 1 d D U . . .
C28 C 0.739281 0.607381 0.130405 0.134(7) Uani 1 1 d D U . . .
H28 H 0.748544 0.661687 0.111296 0.161 Uiso 1 1 calc R U . . .
C29 C 0.779929 0.559395 0.074065 0.127(6) Uani 1 1 d D U . . .
C30 C 0.832737 0.586513 -0.004743 0.146(6) Uani 1 1 d D U . . .
C31 C 0.783772 0.470425 0.079928 0.139(7) Uani 1 1 d D U . . .
C32 C 0.857780 0.662296 -0.026446 0.173(8) Uani 1 1 d D U . . .
C33 C 0.832035 0.745451 0.011596 0.186(10) Uani 1 1 d D U . . .
C34 C 0.898475 0.692630 -0.117609 0.180(9) Uani 1 1 d D U . . .
C35 C 0.853736 0.507599 -0.058308 0.143(6) Uani 1 1 d DG U . . .
C36 C 0.827315 0.442475 -0.004832 0.137(6) Uani 1 1 d DG U . . .
C37 C 0.858033 0.364990 -0.018506 0.146(7) Uani 1 1 d DG U . . .
H37 H 0.839976 0.320481 0.018042 0.175 Uiso 1 1 calc R U . . .
C38 C 0.915172 0.352628 -0.085657 0.153(7) Uani 1 1 d DG U . . .
C39 C 0.941593 0.417752 -0.139133 0.150(7) Uani 1 1 d DG U . . .
C40 C 0.910875 0.495237 -0.125460 0.136(7) Uani 1 1 d DG U . . .
H40 H 0.928933 0.539746 -0.162009 0.163 Uiso 1 1 calc R U . . .
F1 F 0.033822 0.435247 1.206235 0.196(9) Uani 1 1 d D U . . .
F2 F 0.081151 0.310481 1.113001 0.202(10) Uani 1 1 d D U . . .
F3 F 0.934680 0.279285 -0.107813 0.213(10) Uani 1 1 d D U . . .
F4 F 0.975287 0.403690 -0.221395 0.182(8) Uani 1 1 d D U . . .
N1 N 0.550750 0.400598 0.420483 0.096(5) Uani 1 1 d D U . . .
N2 N 0.452838 0.402340 0.549052 0.096(5) Uani 1 1 d D U . . .
N3 N 0.446116 0.693863 0.575548 0.121(5) Uani 1 1 d D U . . .
N4 N 0.162077 0.816148 0.878644 0.223(13) Uani 1 1 d D U . . .
N5 N 0.041656 0.727863 1.110006 0.250(14) Uani 1 1 d D U . . .
N6 N 0.549865 0.685631 0.377628 0.125(6) Uani 1 1 d D U . . .
N7 N 0.809649 0.799995 0.047045 0.221(13) Uani 1 1 d D U . . .
N8 N 0.931338 0.707120 -0.182409 0.195(11) Uani 1 1 d D U . . .
S1 S 0.502750 0.336810 0.487379 0.107(2) Uani 1 1 d D U . . .
S2 S 0.342313 0.517228 0.713834 0.107(3) Uani 1 1 d D U . . .
S3 S 0.659002 0.518404 0.256259 0.117(4) Uani 1 1 d D U . . .
O1 O 0.241134 0.439984 0.842554 0.159(9) Uani 1 1 d D U . . .
O2 O 0.755588 0.423859 0.136736 0.156(9) Uani 1 1 d D U . . .
C1A C 0.498560 0.762366 0.635780 0.160(8) Uani 1 1 d D U . . .
H1AA H 0.458273 0.793018 0.670834 0.191 Uiso 1 1 calc R U . . .
H1AB H 0.515096 0.799040 0.582785 0.191 Uiso 1 1 calc DR U . . .
C2A C 0.584447 0.741644 0.721803 0.200(9) Uani 1 1 d D U . . .
H2A H 0.577808 0.684252 0.743396 0.240 Uiso 1 1 calc R U . . .
C3A C 0.667352 0.743726 0.673554 0.214(11) Uani 1 1 d D U . . .
H3AA H 0.719315 0.717457 0.724439 0.256 Uiso 1 1 calc R U . . .
H3AB H 0.653514 0.712556 0.605285 0.256 Uiso 1 1 calc R U . . .
C4A C 0.692497 0.828011 0.652039 0.230(15) Uani 1 1 d D U . . .
H4AA H 0.745083 0.826882 0.621636 0.345 Uiso 1 1 calc R U . . .
H4AB H 0.641594 0.853865 0.600611 0.345 Uiso 1 1 calc DR U . . .
H4AC H 0.707364 0.858763 0.719708 0.345 Uiso 1 1 calc R U . . .
C5A C 0.601539 0.791359 0.823888 0.236(10) Uani 1 1 d D U . . .
H5AA H 0.667421 0.799999 0.851803 0.283 Uiso 1 1 calc R U . . .
H5AB H 0.580321 0.760738 0.879135 0.283 Uiso 1 1 calc R U . . .
C6A C 0.553837 0.874066 0.806663 0.266(12) Uani 1 1 d D U . . .
H6AA H 0.494030 0.869491 0.822524 0.319 Uiso 1 1 calc R U . . .
H6AB H 0.543982 0.890543 0.730232 0.319 Uiso 1 1 calc R U . . .
C7A C 0.610470 0.939068 0.880195 0.287(14) Uani 1 1 d D U . . .
H7AA H 0.673439 0.919659 0.907109 0.345 Uiso 1 1 calc R U . . .
H7AB H 0.611561 0.989048 0.837903 0.345 Uiso 1 1 calc R U . . .
C8A C 0.571481 0.958171 0.976073 0.32(2) Uani 1 1 d D U . . .
H8AA H 0.608683 0.999588 1.021433 0.473 Uiso 1 1 calc R U . . .
H8AB H 0.509485 0.978239 0.949537 0.473 Uiso 1 1 calc R U . . .
H8AC H 0.571298 0.908924 1.018670 0.473 Uiso 1 1 calc R U . . .
C1B C 0.519813 0.768629 0.359227 0.142(7) Uani 1 1 d D U . . .
H1BA H 0.573653 0.803568 0.366922 0.170 Uiso 1 1 calc R U . . .
H1BB H 0.490286 0.784366 0.416497 0.170 Uiso 1 1 calc R U . . .
C2B C 0.455026 0.785901 0.250848 0.176(8) Uani 1 1 d D U . . .
H2B H 0.473175 0.754874 0.192743 0.211 Uiso 1 1 calc R U . . .
C3B C 0.358997 0.759230 0.258060 0.187(10) Uani 1 1 d D U . . .
H3BA H 0.353760 0.765388 0.333080 0.225 Uiso 1 1 calc R U . . .
H3BB H 0.312511 0.793736 0.210509 0.225 Uiso 1 1 calc R U . . .
C4B C 0.344929 0.675377 0.224855 0.196(14) Uani 1 1 d D U . . .
H4BA H 0.284691 0.658087 0.229139 0.294 Uiso 1 1 calc R U . . .
H4BB H 0.349725 0.669794 0.150375 0.294 Uiso 1 1 calc R U . . .
H4BC H 0.390855 0.641528 0.272590 0.294 Uiso 1 1 calc R U . . .
C5B C 0.444191 0.875099 0.221329 0.202(10) Uani 1 1 d D U . . .
H5BA H 0.503995 0.901997 0.239654 0.242 Uiso 1 1 calc R U . . .
H5BB H 0.405670 0.901781 0.262541 0.242 Uiso 1 1 calc R U . . .
C6B C 0.399960 0.882687 0.098404 0.227(11) Uani 1 1 d D U . . .
H6BA H 0.438162 0.855406 0.057294 0.272 Uiso 1 1 calc R U . . .
H6BB H 0.339907 0.856240 0.080286 0.272 Uiso 1 1 calc R U . . .
C7B C 0.389694 0.973133 0.067557 0.247(13) Uani 1 1 d D U . . .
H7BA H 0.356975 1.001440 0.114215 0.296 Uiso 1 1 calc R U . . .
H7BB H 0.450184 0.998174 0.078977 0.296 Uiso 1 1 calc R U . . .
C8B C 0.337797 0.982083 -0.050225 0.296(18) Uani 1 1 d D U . . .
H8BA H 0.331550 1.039643 -0.069211 0.444 Uiso 1 1 calc R U . . .
H8BB H 0.370719 0.954555 -0.096240 0.444 Uiso 1 1 calc R U . . .
H8BC H 0.277701 0.957814 -0.061075 0.444 Uiso 1 1 calc R U . . .
O1C O 0.347968 0.758656 0.758282 0.153(7) Uani 1 1 d D U . . .
C1C C 0.260130 0.781526 0.694121 0.192(9) Uani 1 1 d D U . . .
H1CA H 0.211631 0.754561 0.719605 0.230 Uiso 1 1 calc R U . . .
H1CB H 0.252843 0.768474 0.616947 0.230 Uiso 1 1 calc R U . . .
C2C C 0.260081 0.872673 0.712368 0.226(10) Uani 1 1 d D U . . .
H2CA H 0.302635 0.898351 0.675788 0.272 Uiso 1 1 calc R U . . .
H2CB H 0.282201 0.883742 0.790654 0.272 Uiso 1 1 calc R U . . .
C3C C 0.166154 0.911418 0.670264 0.261(12) Uani 1 1 d D U . . .
H3CA H 0.129796 0.902147 0.722898 0.313 Uiso 1 1 calc R U . . .
H3CB H 0.134456 0.885659 0.601165 0.313 Uiso 1 1 calc R U . . .
C4C C 0.174863 1.003109 0.652966 0.289(13) Uani 1 1 d D U . . .
H4CA H 0.182749 1.012790 0.579670 0.347 Uiso 1 1 calc R U . . .
H4CB H 0.229172 1.023926 0.705893 0.347 Uiso 1 1 calc R U . . .
C5C C 0.090568 1.049440 0.666086 0.304(15) Uani 1 1 d D U . . .
H5CA H 0.074021 1.091624 0.609566 0.365 Uiso 1 1 calc R U . . .
H5CB H 0.039081 1.011464 0.656602 0.365 Uiso 1 1 calc R U . . .
C6C C 0.108623 1.088998 0.777482 0.33(2) Uani 1 1 d D U . . .
H6CA H 0.054377 1.117965 0.783966 0.500 Uiso 1 1 calc R U . . .
H6CB H 0.124083 1.047161 0.833424 0.500 Uiso 1 1 calc R U . . .
H6CC H 0.158980 1.127221 0.786448 0.500 Uiso 1 1 calc R U . . .
O1D O 0.658546 0.757172 0.220613 0.155(7) Uani 1 1 d D U . . .
C1D C 0.723411 0.807805 0.291800 0.184(9) Uani 1 1 d D U . . .
H1DA H 0.785911 0.789146 0.297353 0.221 Uiso 1 1 calc R U . . .
H1DB H 0.712876 0.809381 0.364855 0.221 Uiso 1 1 calc R U . . .
C2D C 0.705909 0.889970 0.236721 0.219(10) Uani 1 1 d D U . . .
H2DA H 0.650995 0.913402 0.252129 0.263 Uiso 1 1 calc R U . . .
H2DB H 0.692802 0.881516 0.157725 0.263 Uiso 1 1 calc R U . . .
C3D C 0.782614 0.952011 0.269403 0.253(12) Uani 1 1 d D U . . .
H3DA H 0.756022 1.006595 0.269957 0.304 Uiso 1 1 calc R U . . .
H3DB H 0.817756 0.952026 0.214399 0.304 Uiso 1 1 calc R U . . .
C4D C 0.847209 0.935422 0.380787 0.275(13) Uani 1 1 d D U . . .
H4DA H 0.855256 0.876271 0.391531 0.329 Uiso 1 1 calc R U . . .
H4DB H 0.820435 0.956781 0.437836 0.329 Uiso 1 1 calc R U . . .
C5D C 0.940858 0.975793 0.390925 0.292(15) Uani 1 1 d D U . . .
H5DA H 0.988172 0.944540 0.442318 0.350 Uiso 1 1 calc R U . . .
H5DB H 0.955098 0.975050 0.319789 0.350 Uiso 1 1 calc R U . . .
C6D C 0.941101 1.062674 0.430101 0.31(2) Uani 1 1 d D U . . .
H6DA H 1.000627 1.086856 0.435878 0.464 Uiso 1 1 calc R U . . .
H6DB H 0.894900 1.093826 0.378654 0.464 Uiso 1 1 calc R U . . .
H6DC H 0.927933 1.063354 0.501029 0.464 Uiso 1 1 calc R U . . .

loop_
_atom_site_aniso_label
_atom_site_aniso_U_11
_atom_site_aniso_U_22
_atom_site_aniso_U_33
_atom_site_aniso_U_23
_atom_site_aniso_U_13
_atom_site_aniso_U_12
C1 0.050(8) 0.194(11) 0.046(8) 0.002(10) 0.008(7) 0.001(10)
C2 0.065(8) 0.194(11) 0.045(8) 0.005(10) 0.013(7) -0.003(10)
C3 0.062(8) 0.213(11) 0.045(8) 0.006(10) 0.019(7) -0.002(10)
C4 0.074(9) 0.210(11) 0.051(8) 0.007(10) 0.011(7) -0.009(11)
C5 0.065(8) 0.214(11) 0.050(8) 0.010(10) 0.011(7) -0.008(11)
C6 0.053(8) 0.213(11) 0.048(8) 0.006(10) 0.009(8) -0.004(10)
C7 0.057(8) 0.221(11) 0.049(8) -0.002(9) 0.030(7) 0.001(10)
C8 0.072(9) 0.218(12) 0.059(8) -0.010(10) 0.029(8) 0.002(10)
C9 0.086(9) 0.230(13) 0.071(9) -0.023(10) 0.034(8) 0.008(11)
C10 0.075(9) 0.240(12) 0.064(9) -0.020(10) 0.028(8) 0.004(10)
C11 0.064(10) 0.270(15) 0.068(10) -0.030(12) 0.023(9) 0.002(12)
C12 0.058(9) 0.301(15) 0.058(9) -0.027(11) 0.028(8) 0.008(12)
C13 0.065(9) 0.332(16) 0.073(10) -0.031(12) 0.028(9) 0.015(12)
C14 0.072(10) 0.310(17) 0.066(10) -0.009(12) 0.027(9) 0.010(13)
C15 0.099(11) 0.357(19) 0.108(13) -0.037(14) 0.048(11) 0.028(15)
C16 0.117(14) 0.37(2) 0.114(17) -0.031(17) 0.066(14) 0.030(17)
C17 0.121(16) 0.38(2) 0.127(16) -0.040(17) 0.064(14) 0.027(18)
C18 0.058(9) 0.337(16) 0.056(10) -0.008(11) 0.020(8) 0.016(12)
C19 0.055(9) 0.328(17) 0.060(10) 0.000(11) 0.030(8) 0.017(12)
C20 0.075(11) 0.340(19) 0.073(11) 0.019(13) 0.019(10) 0.017(14)
C21 0.071(11) 0.354(19) 0.071(11) 0.026(13) 0.034(9) 0.005(14)
C22 0.062(10) 0.359(19) 0.067(11) 0.015(13) 0.014(9) 0.010(14)
C23 0.050(10) 0.350(18) 0.048(10) 0.002(13) 0.014(9) 0.014(13)
C24 0.063(9) 0.229(11) 0.047(8) 0.001(9) 0.000(8) 0.004(10)
C25 0.075(9) 0.228(12) 0.057(9) 0.002(10) 0.002(8) 0.004(10)
C26 0.077(10) 0.236(13) 0.073(9) 0.006(11) 0.007(8) 0.001(11)
C27 0.060(9) 0.252(12) 0.068(9) 0.011(10) 0.010(8) -0.003(10)
C28 0.045(10) 0.274(14) 0.076(11) 0.010(12) 0.002(9) -0.011(11)
C29 0.037(8) 0.279(14) 0.069(10) 0.010(11) 0.020(8) -0.012(11)
C30 0.064(9) 0.281(15) 0.095(11) 0.022(11) 0.027(9) -0.013(11)
C31 0.050(9) 0.283(15) 0.080(11) 0.002(12) 0.009(9) -0.026(12)
C32 0.096(12) 0.302(18) 0.130(13) 0.035(14) 0.048(11) -0.002(13)
C33 0.124(16) 0.31(2) 0.145(16) 0.035(17) 0.067(14) -0.006(17)
C34 0.103(15) 0.32(2) 0.137(16) 0.053(17) 0.058(13) 0.004(16)
C35 0.070(9) 0.269(14) 0.098(10) 0.000(11) 0.033(9) -0.020(10)
C36 0.059(9) 0.277(15) 0.082(10) -0.002(11) 0.034(8) -0.028(11)
C37 0.077(11) 0.282(16) 0.095(11) -0.024(13) 0.052(10) -0.024(13)
C38 0.091(11) 0.284(16) 0.105(11) -0.047(13) 0.067(10) -0.022(13)
C39 0.101(11) 0.269(15) 0.094(11) -0.026(12) 0.053(10) -0.024(12)
C40 0.090(10) 0.231(12) 0.098(10) -0.008(10) 0.045(8) -0.017(10)
F1 0.081(12) 0.43(3) 0.094(13) 0.035(16) 0.054(10) 0.021(16)
F2 0.142(15) 0.37(3) 0.130(14) 0.045(17) 0.092(12) -0.018(18)
F3 0.157(17) 0.32(2) 0.185(17) -0.116(18) 0.091(14) -0.030(18)
F4 0.122(14) 0.35(2) 0.099(13) -0.042(15) 0.082(11) -0.016(16)
N1 0.057(8) 0.185(11) 0.051(8) 0.009(10) 0.023(8) 0.001(10)
N2 0.067(9) 0.180(11) 0.048(8) 0.007(10) 0.027(7) 0.004(10)
N3 0.093(10) 0.216(12) 0.060(9) -0.003(10) 0.028(8) -0.006(11)
N4 0.16(2) 0.39(3) 0.14(2) -0.02(2) 0.074(19) 0.03(2)
N5 0.17(2) 0.43(3) 0.18(2) -0.04(3) 0.09(2) 0.03(3)
N6 0.090(9) 0.225(12) 0.055(8) 0.010(10) 0.007(8) 0.006(11)
N7 0.17(2) 0.34(3) 0.19(2) 0.03(2) 0.106(19) -0.01(2)
N8 0.129(19) 0.35(3) 0.13(2) 0.08(2) 0.089(16) 0.00(2)
S1 0.081(4) 0.179(7) 0.064(3) 0.004(7) 0.022(3) 0.005(8)
S2 0.054(4) 0.222(10) 0.053(4) -0.001(5) 0.028(3) 0.006(6)
S3 0.061(5) 0.238(10) 0.049(5) 0.008(6) 0.010(4) 0.009(6)
O1 0.121(16) 0.30(2) 0.073(13) 0.012(16) 0.060(12) -0.018(18)
O2 0.062(12) 0.34(2) 0.078(13) 0.012(16) 0.035(10) -0.048(15)
C1A 0.153(14) 0.225(16) 0.105(13) -0.016(13) 0.040(11) -0.025(14)
C2A 0.219(17) 0.246(18) 0.137(15) -0.026(15) 0.048(13) -0.050(17)
C3A 0.25(2) 0.25(2) 0.145(17) -0.043(18) 0.053(16) -0.05(2)
C4A 0.30(3) 0.27(3) 0.14(2) -0.01(3) 0.10(2) -0.07(3)
C5A 0.26(2) 0.28(2) 0.174(17) -0.018(18) 0.059(16) -0.045(19)
C6A 0.29(2) 0.30(2) 0.20(2) -0.02(2) 0.049(19) -0.05(2)
C7A 0.32(3) 0.32(3) 0.21(2) -0.02(2) 0.05(2) -0.04(2)
C8A 0.38(4) 0.35(4) 0.21(3) -0.03(3) 0.06(3) -0.04(3)
C1B 0.121(13) 0.232(16) 0.063(10) 0.029(13) 0.007(10) 0.019(14)
C2B 0.164(14) 0.258(18) 0.096(12) 0.051(14) 0.014(12) 0.026(16)
C3B 0.163(16) 0.27(2) 0.121(15) 0.060(17) 0.022(15) 0.026(19)
C4B 0.14(2) 0.32(3) 0.14(2) 0.01(3) 0.05(2) 0.05(3)
C5B 0.208(17) 0.27(2) 0.111(14) 0.067(16) 0.009(14) 0.034(18)
C6B 0.24(2) 0.29(2) 0.131(16) 0.081(18) 0.008(17) 0.04(2)
C7B 0.27(2) 0.30(3) 0.148(19) 0.09(2) 0.012(19) 0.04(2)
C8B 0.30(3) 0.35(4) 0.20(3) 0.08(3) 0.00(3) 0.04(3)
O1C 0.112(11) 0.249(16) 0.101(11) -0.036(12) 0.036(10) 0.031(13)
C1C 0.147(14) 0.27(2) 0.141(14) -0.044(16) 0.011(13) 0.047(16)
C2C 0.174(17) 0.30(2) 0.182(16) -0.050(18) -0.001(16) 0.051(19)
C3C 0.204(19) 0.32(3) 0.217(18) -0.05(2) -0.017(18) 0.05(2)
C4C 0.22(2) 0.35(3) 0.25(2) -0.05(2) -0.02(2) 0.05(2)
C5C 0.24(2) 0.37(3) 0.26(2) -0.06(3) -0.02(2) 0.04(3)
C6C 0.25(3) 0.40(4) 0.29(4) -0.05(3) -0.02(3) 0.03(3)
O1D 0.101(12) 0.252(16) 0.105(11) 0.015(13) 0.015(10) 0.004(13)
C1D 0.134(15) 0.263(19) 0.135(15) 0.006(16) -0.002(13) -0.002(16)
C2D 0.170(18) 0.28(2) 0.175(17) -0.004(18) -0.017(16) -0.008(18)
C3D 0.21(2) 0.30(2) 0.21(2) -0.01(2) -0.031(18) -0.01(2)
C4D 0.23(2) 0.31(3) 0.23(2) -0.02(2) -0.04(2) -0.01(2)
C5D 0.25(3) 0.31(3) 0.25(2) -0.02(2) -0.04(2) -0.01(3)
C6D 0.30(3) 0.30(4) 0.27(3) -0.05(3) -0.03(3) -0.05(3)

loop_
_atom_type_symbol
_atom_type_description
_atom_type_scat_dispersion_real
_atom_type_scat_dispersion_imag
_atom_type_scat_source
C C 0.0137 0.0067 'International Tables Vol C Tables 4.2.6.8 and 6.1.1.4'
F F 0.0583 0.0400 'International Tables Vol C Tables 4.2.6.8 and 6.1.1.4'
N N 0.0241 0.0134 'International Tables Vol C Tables 4.2.6.8 and 6.1.1.4'
S S 0.2925 0.4295 'International Tables Vol C Tables 4.2.6.8 and 6.1.1.4'
O O 0.0389 0.0241 'International Tables Vol C Tables 4.2.6.8 and 6.1.1.4'
H H 0.0000 0.0000 'International Tables Vol C Tables 4.2.6.8 and 6.1.1.4'

loop_
_geom_angle_atom_site_label_1
_geom_angle_atom_site_label_2
_geom_angle_atom_site_label_3
_geom_angle
_geom_angle_site_symmetry_1
_geom_angle_site_symmetry_3
_geom_angle_publ_flag
N1 C1 C2 116.3 . . ?
N1 C1 C6 123.6 . . ?
C2 C1 C6 120.0 . . ?
N2 C2 C1 112.5 . . ?
N2 C2 C3 126.6 . . ?
C1 C2 C3 120.0 . . ?
C4 C3 C2 120.0 . . ?
C4 C3 C7 107.1 . . ?
C2 C3 C7 132.9 . . ?
C3 C4 C5 120.0 . . ?
C3 C4 N3 110.4 . . ?
C5 C4 N3 129.2 . . ?
C4 C5 C6 120.0 . . ?
C4 C5 N6 130.0 . . ?
C6 C5 N6 109.6 . . ?
C5 C6 C1 120.0 . . ?
C5 C6 C24 103.5 . . ?
C1 C6 C24 136.5 . . ?
C8 C7 C3 107.3 . . ?
C8 C7 S2 118.7 . . ?
C3 C7 S2 133.9 . . ?
C7 C8 C9 108.5 . . ?
C7 C8 N3 112.5 . . ?
C9 C8 N3 138.9 . . ?
C10 C9 C8 108.4 . . ?
C10 C9 O1C 128.6 . . ?
C8 C9 O1C 121.7 . . ?
C9 C10 C11 114.8 . . ?
C9 C10 S2 118.3 . . ?
C11 C10 S2 126.8 . . ?
C12 C11 C10 136.6 . . ?
C11 C12 C14 124.9 . . ?
C11 C12 C13 126.7 . . ?
C14 C12 C13 107.9 . . ?
C15 C13 C12 123.4 . . ?
C15 C13 C18 132.3 . . ?
C12 C13 C18 104.4 . . ?
O1 C14 C12 130.8 . . ?
O1 C14 C19 121.4 . . ?
C12 C14 C19 107.8 . . ?
C13 C15 C17 120.1 . . ?
C13 C15 C16 132.0 . . ?
C17 C15 C16 97.3 . . ?
N4 C16 C15 172.1 . . ?
N5 C17 C15 173.1 . . ?
C19 C18 C23 120.0 . . ?
C19 C18 C13 109.6 . . ?
C23 C18 C13 129.8 . . ?
C18 C19 C20 120.0 . . ?
C18 C19 C14 110.3 . . ?
C20 C19 C14 128.9 . . ?
C19 C20 C21 120.0 . . ?
F2 C21 C22 120.1 . . ?
F2 C21 C20 119.6 . . ?
C22 C21 C20 120.0 . . ?
F1 C22 C21 120.0 . . ?
F1 C22 C23 119.6 . . ?
C21 C22 C23 120.0 . . ?
C22 C23 C18 120.0 . . ?
C25 C24 C6 107.5 . . ?
C25 C24 S3 117.0 . . ?
C6 C24 S3 135.2 . . ?
N6 C25 C26 137.9 . . ?
N6 C25 C24 113.5 . . ?
C26 C25 C24 108.5 . . ?
C27 C26 C25 109.7 . . ?
C27 C26 O1D 124.2 . . ?
C25 C26 O1D 125.7 . . ?
C26 C27 C28 127.5 . . ?
C26 C27 S3 117.8 . . ?
C28 C27 S3 114.3 . . ?
C29 C28 C27 144.9 . . ?
C28 C29 C31 125.9 . . ?
C28 C29 C30 126.2 . . ?
C31 C29 C30 108.0 . . ?
C32 C30 C29 129.5 . . ?
C32 C30 C35 125.8 . . ?
C29 C30 C35 104.7 . . ?
O2 C31 C29 130.4 . . ?
O2 C31 C36 122.5 . . ?
C29 C31 C36 107.0 . . ?
C30 C32 C34 130.1 . . ?
C30 C32 C33 130.4 . . ?
C34 C32 C33 97.8 . . ?
N7 C33 C32 171.8 . . ?
N8 C34 C32 173.1 . . ?
C36 C35 C40 120.0 . . ?
C36 C35 C30 108.3 . . ?
C40 C35 C30 129.4 . . ?
C35 C36 C37 120.0 . . ?
C35 C36 C31 111.2 . . ?
C37 C36 C31 127.4 . . ?
C36 C37 C38 120.0 . . ?
F3 C38 C39 120.2 . . ?
F3 C38 C37 119.3 . . ?
C39 C38 C37 120.0 . . ?
F4 C39 C38 119.0 . . ?
F4 C39 C40 118.8 . . ?
C38 C39 C40 120.0 . . ?
C39 C40 C35 120.0 . . ?
C1 N1 S1 104.7 . . ?
C2 N2 S1 107.1 . . ?
C8 N3 C1A 108.2 . . ?
C8 N3 C4 102.3 . . ?
C1A N3 C4 131.1 . . ?
C25 N6 C1B 120.7 . . ?
C25 N6 C5 105.5 . . ?
C1B N6 C5 132.9 . . ?
N2 S1 N1 98.8 . . ?
C7 S2 C10 85.7 . . ?
C27 S3 C24 86.4 . . ?
N3 C1A C2A 117.2 . . ?
C5A C2A C1A 115.5 . . ?
C5A C2A C3A 110.9 . . ?
C1A C2A C3A 110.5 . . ?
C4A C3A C2A 111.8 . . ?
C2A C5A C6A 112.9 . . ?
C5A C6A C7A 111.1 . . ?
C8A C7A C6A 111.1 . . ?
N6 C1B C2B 115.8 . . ?
C1B C2B C5B 114.6 . . ?
C1B C2B C3B 107.4 . . ?
C5B C2B C3B 104.1 . . ?
C4B C3B C2B 108.9 . . ?
C2B C5B C6B 108.8 . . ?
C7B C6B C5B 109.1 . . ?
C8B C7B C6B 109.9 . . ?
C9 O1C C1C 97.7 . . ?
O1C C1C C2C 102.1 . . ?
C1C C2C C3C 113.2 . . ?
C2C C3C C4C 110.6 . . ?
C3C C4C C5C 111.4 . . ?
C6C C5C C4C 110.9 . . ?
C26 O1D C1D 121.7 . . ?
O1D C1D C2D 102.4 . . ?
C1D C2D C3D 116.0 . . ?
C2D C3D C4D 113.5 . . ?
C3D C4D C5D 111.1 . . ?
C6D C5D C4D 110.9 . . ?

loop_
_geom_bond_atom_site_label_1
_geom_bond_atom_site_label_2
_geom_bond_distance
_geom_bond_site_symmetry_2
_geom_bond_publ_flag
C1 N1 1.3392 . ?
C1 C2 1.3900 . ?
C1 C6 1.3900 . ?
C2 N2 1.3329 . ?
C2 C3 1.3900 . ?
C3 C4 1.3900 . ?
C3 C7 1.5050 . ?
C4 C5 1.3900 . ?
C4 N3 1.5293 . ?
C5 C6 1.3900 . ?
C5 N6 1.4781 . ?
C6 C24 1.4196 . ?
C7 C8 1.3920 . ?
C7 S2 1.6860 . ?
C8 C9 1.4118 . ?
C8 N3 1.4604 . ?
C9 C10 1.4008 . ?
C9 O1C 1.4159 . ?
C10 C11 1.5183 . ?
C10 S2 1.6901 . ?
C11 C12 1.3179 . ?
C12 C14 1.4791 . ?
C12 C13 1.5410 . ?
C13 C15 1.3467 . ?
C13 C18 1.5634 . ?
C14 O1 1.2029 . ?
C14 C19 1.5146 . ?
C15 C17 1.5412 . ?
C15 C16 1.5417 . ?
C16 N4 1.1030 . ?
C17 N5 1.1022 . ?
C18 C19 1.3900 . ?
C18 C23 1.3900 . ?
C19 C20 1.3900 . ?
C20 C21 1.3900 . ?
C21 F2 1.1824 . ?
C21 C22 1.3900 . ?
C22 F1 1.1876 . ?
C22 C23 1.3900 . ?
C24 C25 1.4112 . ?
C24 S3 1.6913 . ?
C25 N6 1.2456 . ?
C25 C26 1.3908 . ?
C26 C27 1.3880 . ?
C26 O1D 1.4039 . ?
C27 C28 1.5334 . ?
C27 S3 1.6786 . ?
C28 C29 1.3291 . ?
C29 C31 1.4719 . ?
C29 C30 1.5138 . ?
C30 C32 1.3586 . ?
C30 C35 1.5448 . ?
C31 O2 1.2117 . ?
C31 C36 1.4857 . ?
C32 C34 1.5414 . ?
C32 C33 1.5420 . ?
C33 N7 1.1023 . ?
C34 N8 1.1016 . ?
C35 C36 1.3900 . ?
C35 C40 1.3900 . ?
C36 C37 1.3900 . ?
C37 C38 1.3900 . ?
C38 F3 1.2965 . ?
C38 C39 1.3900 . ?
C39 F4 1.3074 . ?
C39 C40 1.3900 . ?
N1 S1 1.6453 . ?
N2 S1 1.6398 . ?
N3 C1A 1.4842 . ?
N6 C1B 1.4461 . ?
C1A C2A 1.5223 . ?
C2A C5A 1.5094 . ?
C2A C3A 1.5476 . ?
C3A C4A 1.4889 . ?
C5A C6A 1.5380 . ?
C6A C7A 1.5405 . ?
C7A C8A 1.5298 . ?
C1B C2B 1.5123 . ?
C2B C5B 1.5196 . ?
C2B C3B 1.5595 . ?
C3B C4B 1.4488 . ?
C5B C6B 1.5518 . ?
C6B C7B 1.5431 . ?
C7B C8B 1.5218 . ?
O1C C1C 1.4350 . ?
C1C C2C 1.5237 . ?
C2C C3C 1.5394 . ?
C3C C4C 1.5414 . ?
C4C C5C 1.5457 . ?
C5C C6C 1.5291 . ?
O1D C1D 1.4328 . ?
C1D C2D 1.5215 . ?
C2D C3D 1.5335 . ?
C3D C4D 1.5382 . ?
C4D C5D 1.5557 . ?
C5D C6D 1.5201 . ?
